data_7119853
loop_
_publ_author_name
'Hauser, Simone A.'
'Emerson-King, Jack'
'Habershon, Scott'
'Chaplin, Adrian B.'

_publ_section_title
;
 UV-light promoted C-H bond activation of benzene and fluorobenzenes by an
 iridium(i) pincer complex.
;
_journal_issue 26
_journal_name_full 'Chemical communications (Cambridge, England)'
_journal_page_first 3634
_journal_page_last 3636
_journal_paper_doi 10.1039/c6cc09807j
_journal_volume 53
_journal_year 2017
_chemical_formula_moiety 'C31 H48 F Ir O P2'
_chemical_formula_sum 'C31 H48 F Ir O P2'
_chemical_formula_weight 709.83
_chemical_melting_point ?
_space_group_crystal_system orthorhombic
_space_group_IT_number 61
_space_group_name_Hall '-P 2ac 2ab'
_space_group_name_H-M_alt 'P b c a'
_symmetry_space_group_name_Hall '-P 2ac 2ab'
_symmetry_space_group_name_H-M 'P b c a'
_atom_sites_solution_hydrogens geom
_atom_sites_solution_primary direct
_atom_sites_solution_secondary difmap
_audit_creation_date 2015-08-11
_audit_creation_method
;
Olex2 1.2
(compiled 2015.01.26 svn.r3151 for OlexSys, GUI svn.r4998)
;
_audit_update_record
;
2016-12-02 deposited with the CCDC.
2017-02-27 downloaded from the CCDC.
;
_cell_angle_alpha 90
_cell_angle_beta 90
_cell_angle_gamma 90
_cell_formula_units_Z 8
_cell_length_a 18.0679(3)
_cell_length_b 16.8659(3)
_cell_length_c 19.8479(3)
_cell_measurement_reflns_used 12479
_cell_measurement_temperature 150(2)
_cell_measurement_theta_max 27.1760
_cell_measurement_theta_min 3.4840
_cell_volume 6048.28(17)
_computing_cell_refinement
;
CrysAlisPro, Agilent Technologies,
Version 1.171.37.31 (release 14-01-2014 CrysAlis171 .NET)
(compiled Jan 14 2014,18:38:05)
;
_computing_data_collection
;
CrysAlisPro, Agilent Technologies,
Version 1.171.37.31 (release 14-01-2014 CrysAlis171 .NET)
(compiled Jan 14 2014,18:38:05)
;
_computing_data_reduction
;
CrysAlisPro, Agilent Technologies,
Version 1.171.37.31 (release 14-01-2014 CrysAlis171 .NET)
(compiled Jan 14 2014,18:38:05)
;
_computing_molecular_graphics 'Olex2 (Dolomanov et al., 2009)'
_computing_publication_material 'Olex2 (Dolomanov et al., 2009)'
_computing_structure_refinement 'ShelXL (Sheldrick, 2008)'
_computing_structure_solution 'ShelXT (Sheldrick, 2015)'
_diffrn_ambient_temperature 150(2)
_diffrn_detector 'CCD plate'
_diffrn_detector_area_resol_mean 10.2833
_diffrn_detector_type Ruby
_diffrn_measured_fraction_theta_full 0.998
_diffrn_measured_fraction_theta_max 0.998
_diffrn_measurement_details
;
#__ type_ start__ end____ width___ exp.time_
  1 omega   -6.00  105.00   1.0000    6.0000
omega____ theta____ kappa____ phi______ frames
    -       25.6319   38.0000 -120.0000 111

#__ type_ start__ end____ width___ exp.time_
  2 omega  -58.00   62.00   1.0000    6.0000
omega____ theta____ kappa____ phi______ frames
    -       25.6319  -77.0000  120.0000 120

#__ type_ start__ end____ width___ exp.time_
  3 omega   -7.00  104.00   1.0000    6.0000
omega____ theta____ kappa____ phi______ frames
    -       25.6319   57.0000  -30.0000 111

#__ type_ start__ end____ width___ exp.time_
  4 omega -119.00  -57.00   1.0000    6.0000
omega____ theta____ kappa____ phi______ frames
    -      -26.5694 -178.0000  150.0000 62

#__ type_ start__ end____ width___ exp.time_
  5 omega   -7.00  104.00   1.0000    6.0000
omega____ theta____ kappa____ phi______ frames
    -       25.6319   57.0000   90.0000 111

#__ type_ start__ end____ width___ exp.time_
  6 omega  -59.00   15.00   1.0000    6.0000
omega____ theta____ kappa____ phi______ frames
    -       25.6319  -19.0000 -150.0000 74

#__ type_ start__ end____ width___ exp.time_
  7 omega -119.00  -57.00   1.0000    6.0000
omega____ theta____ kappa____ phi______ frames
    -      -26.5694 -178.0000  -90.0000 62
;
_diffrn_measurement_device 'four-circle diffractometer'
_diffrn_measurement_device_type 'Oxford Diffraction: Xcalibur, Ruby, Gemini'
_diffrn_measurement_method '\w scans'
_diffrn_orient_matrix_UB_11 0.0083648000
_diffrn_orient_matrix_UB_12 0.0150092000
_diffrn_orient_matrix_UB_13 -0.0324995000
_diffrn_orient_matrix_UB_21 -0.0125903000
_diffrn_orient_matrix_UB_22 -0.0359048000
_diffrn_orient_matrix_UB_23 -0.0146718000
_diffrn_orient_matrix_UB_31 -0.0362276000
_diffrn_orient_matrix_UB_32 0.0159448000
_diffrn_orient_matrix_UB_33 -0.0024110000
_diffrn_radiation_monochromator graphite
_diffrn_radiation_probe x-ray
_diffrn_radiation_type MoK\a
_diffrn_radiation_wavelength 0.71073
_diffrn_reflns_av_R_equivalents 0.1290
_diffrn_reflns_av_unetI/netI 0.0642
_diffrn_reflns_Laue_measured_fraction_full 0.998
_diffrn_reflns_Laue_measured_fraction_max 0.998
_diffrn_reflns_limit_h_max 23
_diffrn_reflns_limit_h_min -23
_diffrn_reflns_limit_k_max 21
_diffrn_reflns_limit_k_min -21
_diffrn_reflns_limit_l_max 25
_diffrn_reflns_limit_l_min -25
_diffrn_reflns_number 80924
_diffrn_reflns_point_group_measured_fraction_full 0.998
_diffrn_reflns_point_group_measured_fraction_max 0.998
_diffrn_reflns_theta_full 27.103
_diffrn_reflns_theta_max 27.103
_diffrn_reflns_theta_min 3.280
_diffrn_source 'Enhance (Mo) X-ray Source'
_exptl_absorpt_coefficient_mu 4.549
_exptl_absorpt_correction_T_max 1.00000
_exptl_absorpt_correction_T_min 0.91147
_exptl_absorpt_correction_type multi-scan
_exptl_absorpt_process_details
;
CrysAlisPro, Agilent Technologies,
Version 1.171.37.31 (release 14-01-2014 CrysAlis171 .NET)
(compiled Jan 14 2014,18:38:05)
Empirical absorption correction using spherical harmonics,
 implemented in SCALE3 ABSPACK scaling algorithm.
;
_exptl_crystal_colour colourless
_exptl_crystal_colour_primary colourless
_exptl_crystal_density_diffrn 1.559
_exptl_crystal_density_meas ?
_exptl_crystal_description block
_exptl_crystal_F_000 2864
_exptl_crystal_recrystallization_method 'Crystals grown from heptane at 253 K'
_exptl_crystal_size_max 0.12
_exptl_crystal_size_mid 0.12
_exptl_crystal_size_min 0.08
_refine_diff_density_max 2.333
_refine_diff_density_min -1.134
_refine_diff_density_rms 0.152
_refine_ls_extinction_method none
_refine_ls_goodness_of_fit_ref 1.001
_refine_ls_hydrogen_treatment constr
_refine_ls_matrix_type full
_refine_ls_number_parameters 341
_refine_ls_number_reflns 6664
_refine_ls_number_restraints 13
_refine_ls_restrained_S_all 1.000
_refine_ls_R_factor_all 0.0715
_refine_ls_R_factor_gt 0.0385
_refine_ls_shift/su_max 0.001
_refine_ls_shift/su_mean 0.000
_refine_ls_structure_factor_coef Fsqd
_refine_ls_weighting_details 'w=1/[\s^2^(Fo^2^)+(0.0362P)^2^] where P=(Fo^2^+2Fc^2^)/3'
_refine_ls_weighting_scheme calc
_refine_ls_wR_factor_gt 0.0812
_refine_ls_wR_factor_ref 0.0938
_reflns_Friedel_coverage 0.000
_reflns_number_gt 4464
_reflns_number_total 6664
_reflns_threshold_expression 'I > 2\s(I)'
_cod_data_source_file c6cc09807j3.cif
_cod_data_source_block 0100abc14
_cod_depositor_comments
;
The following automatic conversions were performed:

'_chemical_melting_point' value 'not measured' was changed to '?' -
the value is undefined or not given.

'_exptl_crystal_density_meas' value 'not measured' was changed to '?'
- the value is perceived as not measured.

Automatic conversion script
Id: cif_fix_values 4973 2017-02-22 13:04:09Z antanas 

 Adding full bibliography for 7119850--7119853.cif.
;
_cod_original_cell_volume 6048.26(17)
_cod_database_code 7119853
_shelx_space_group_comment
;
The symmetry employed for this shelxl refinement is uniquely defined
by the following loop, which should always be used as a source of
symmetry information in preference to the above space-group names.
They are only intended as comments.
;
_olex2_refinement_description
;
1. Fixed Uiso
 At 1.2 times of:
  All C(H) groups, All C(H,H) groups
 At 1.5 times of:
  All C(H,H,H) groups
2. Restrained distances
 F5-C5 \\sim F9-C9
 with sigma of 0.01
3. Uiso/Uaniso restraints and constraints
F5 \\sim F9: within 1.7A with sigma of 0.01 and sigma for terminal atoms of 0.02
Uanis(F9) \\sim Ueq, Uanis(F5) \\sim Ueq: with sigma of 0.01 and sigma for
terminal atoms of 0.02
Uanis(F5) = Uanis(F9)
4. Others
 Sof(F9)=Sof(H5)=1-FVAR(1)
 Sof(F5)=Sof(H9)=FVAR(1)
5.a Secondary CH2 refined with riding coordinates:
 C18(H18A,H18B), C19(H19A,H19B)
5.b Aromatic/amide H refined with riding coordinates:
 C5(H5), C6(H6), C7(H7), C8(H8), C9(H9), C14(H14), C15(H15), C16(H16)
5.c Idealised Me refined as rotating group:
 C21(H21A,H21B,H21C), C22(H22A,H22B,H22C), C23(H23A,H23B,H23C), C25(H25A,H25B,
 H25C), C26(H26A,H26B,H26C), C27(H27A,H27B,H27C), C29(H29A,H29B,H29C), C30(H30A,
 H30B,H30C), C31(H31A,H31B,H31C), C33(H33A,H33B,H33C), C34(H34A,H34B,H34C),
 C35(H35A,H35B,H35C)
;
_shelx_shelxl_version_number 2014/7
_olex2_submission_special_instructions 'No special instructions were received'

loop_
_space_group_symop_operation_xyz
'x, y, z'
'-x+1/2, -y, z+1/2'
'x+1/2, -y+1/2, -z'
'-x, y+1/2, -z+1/2'
'-x, -y, -z'
'x-1/2, y, -z-1/2'
'-x-1/2, y-1/2, z'
'x, -y-1/2, z-1/2'

loop_
_atom_site_label
_atom_site_type_symbol
_atom_site_fract_x
_atom_site_fract_y
_atom_site_fract_z
_atom_site_U_iso_or_equiv
_atom_site_adp_type
_atom_site_occupancy
_atom_site_site_symmetry_order
_atom_site_calc_flag
_atom_site_refinement_flags_posn
_atom_site_refinement_flags_adp
_atom_site_refinement_flags_occupancy
_atom_site_disorder_assembly
_atom_site_disorder_group
Ir1 Ir 0.37568(2) 0.20305(2) 0.87834(2) 0.01985(8) Uani 1 1 d . . . . .
P10 P 0.30421(8) 0.12593(9) 0.95159(7) 0.0224(3) Uani 1 1 d . . . . .
P11 P 0.45954(8) 0.22633(9) 0.79021(7) 0.0222(3) Uani 1 1 d . . . . .
F5 F 0.33975(19) 0.3901(2) 0.9236(2) 0.0404(11) Uani 0.947(6) 1 d D U P A 1
F9 F 0.517(3) 0.192(2) 1.001(4) 0.0404(11) Uani 0.053(6) 1 d D U P A 2
O3 O 0.2472(2) 0.3025(3) 0.8235(2) 0.0430(12) Uani 1 1 d . . . . .
C2 C 0.2963(3) 0.2700(4) 0.8467(3) 0.0303(14) Uani 1 1 d . . . . .
C4 C 0.4215(3) 0.2836(3) 0.9519(3) 0.0235(13) Uani 1 1 d . . . . .
C5 C 0.3986(3) 0.3616(4) 0.9618(3) 0.0309(14) Uani 1 1 d D . . . .
H5 H 0.3590 0.3796 0.9343 0.037 Uiso 0.053(6) 1 calc R . P A 2
C6 C 0.4269(4) 0.4152(4) 1.0069(3) 0.0409(17) Uani 1 1 d . . . . .
H6 H 0.4077 0.4675 1.0095 0.049 Uiso 1 1 calc R . . . .
C7 C 0.4838(4) 0.3912(4) 1.0482(3) 0.0416(17) Uani 1 1 d . . . . .
H7 H 0.5047 0.4269 1.0799 0.050 Uiso 1 1 calc R . . . .
C8 C 0.5097(3) 0.3154(4) 1.0432(3) 0.0357(16) Uani 1 1 d . . . . .
H8 H 0.5484 0.2980 1.0720 0.043 Uiso 1 1 calc R . . . .
C9 C 0.4795(3) 0.2637(4) 0.9961(3) 0.0300(14) Uani 1 1 d D . . . .
H9 H 0.4993 0.2115 0.9937 0.036 Uiso 0.947(6) 1 calc R . P A 1
C12 C 0.3324(3) 0.1212(3) 0.8079(3) 0.0225(12) Uani 1 1 d . . . . .
C13 C 0.2747(3) 0.0698(3) 0.8249(3) 0.0261(13) Uani 1 1 d . . . . .
C14 C 0.2499(3) 0.0124(4) 0.7806(3) 0.0366(16) Uani 1 1 d . . . . .
H14 H 0.2119 -0.0232 0.7940 0.044 Uiso 1 1 calc R . . . .
C15 C 0.2798(3) 0.0065(4) 0.7172(3) 0.0413(17) Uani 1 1 d . . . . .
H15 H 0.2647 -0.0349 0.6878 0.050 Uiso 1 1 calc R . . . .
C16 C 0.3325(3) 0.0617(4) 0.6962(3) 0.0350(15) Uani 1 1 d . . . . .
H16 H 0.3506 0.0605 0.6513 0.042 Uiso 1 1 calc R . . . .
C17 C 0.3585(3) 0.1183(4) 0.7413(3) 0.0298(14) Uani 1 1 d . . . . .
C18 C 0.2378(3) 0.0805(4) 0.8930(3) 0.0266(13) Uani 1 1 d . . . . .
H18A H 0.2215 0.0284 0.9107 0.032 Uiso 1 1 calc R . . . .
H18B H 0.1937 0.1149 0.8883 0.032 Uiso 1 1 calc R . . . .
C19 C 0.4117(3) 0.1823(3) 0.7177(3) 0.0292(14) Uani 1 1 d . . . . .
H19A H 0.3840 0.2239 0.6931 0.035 Uiso 1 1 calc R . . . .
H19B H 0.4484 0.1590 0.6864 0.035 Uiso 1 1 calc R . . . .
C20 C 0.2453(3) 0.1761(4) 1.0174(3) 0.0302(14) Uani 1 1 d . . . . .
C21 C 0.2151(3) 0.2537(4) 0.9856(3) 0.0395(17) Uani 1 1 d . . . . .
H21A H 0.2565 0.2891 0.9749 0.059 Uiso 1 1 calc GR . . . .
H21B H 0.1818 0.2800 1.0175 0.059 Uiso 1 1 calc GR . . . .
H21C H 0.1880 0.2411 0.9442 0.059 Uiso 1 1 calc GR . . . .
C22 C 0.2903(4) 0.1983(4) 1.0793(3) 0.0429(18) Uani 1 1 d . . . . .
H22A H 0.3037 0.1502 1.1041 0.064 Uiso 1 1 calc GR . . . .
H22B H 0.2609 0.2331 1.1085 0.064 Uiso 1 1 calc GR . . . .
H22C H 0.3354 0.2261 1.0654 0.064 Uiso 1 1 calc GR . . . .
C23 C 0.1778(3) 0.1259(4) 1.0389(3) 0.0334(15) Uani 1 1 d . . . . .
H23A H 0.1505 0.1090 0.9987 0.050 Uiso 1 1 calc GR . . . .
H23B H 0.1453 0.1578 1.0677 0.050 Uiso 1 1 calc GR . . . .
H23C H 0.1947 0.0792 1.0638 0.050 Uiso 1 1 calc GR . . . .
C24 C 0.3516(3) 0.0368(3) 0.9894(3) 0.0260(13) Uani 1 1 d . . . . .
C25 C 0.3753(3) -0.0184(3) 0.9315(3) 0.0284(13) Uani 1 1 d . . . . .
H25A H 0.3312 -0.0380 0.9080 0.043 Uiso 1 1 calc GR . . . .
H25B H 0.4032 -0.0633 0.9498 0.043 Uiso 1 1 calc GR . . . .
H25C H 0.4064 0.0110 0.8997 0.043 Uiso 1 1 calc GR . . . .
C26 C 0.3010(3) -0.0122(4) 1.0360(3) 0.0311(14) Uani 1 1 d . . . . .
H26A H 0.2909 0.0179 1.0772 0.047 Uiso 1 1 calc GR . . . .
H26B H 0.3257 -0.0621 1.0477 0.047 Uiso 1 1 calc GR . . . .
H26C H 0.2544 -0.0237 1.0128 0.047 Uiso 1 1 calc GR . . . .
C27 C 0.4212(3) 0.0613(4) 1.0291(3) 0.0341(15) Uani 1 1 d . . . . .
H27A H 0.4580 0.0831 0.9980 0.051 Uiso 1 1 calc GR . . . .
H27B H 0.4418 0.0148 1.0519 0.051 Uiso 1 1 calc GR . . . .
H27C H 0.4079 0.1016 1.0626 0.051 Uiso 1 1 calc GR . . . .
C28 C 0.4803(3) 0.3309(4) 0.7627(3) 0.0321(15) Uani 1 1 d . . . . .
C29 C 0.4071(3) 0.3763(4) 0.7666(4) 0.0418(17) Uani 1 1 d . . . . .
H29A H 0.3697 0.3491 0.7393 0.063 Uiso 1 1 calc GR . . . .
H29B H 0.4142 0.4303 0.7495 0.063 Uiso 1 1 calc GR . . . .
H29C H 0.3905 0.3787 0.8136 0.063 Uiso 1 1 calc GR . . . .
C30 C 0.5090(3) 0.3378(4) 0.6897(3) 0.0404(17) Uani 1 1 d . . . . .
H30A H 0.5577 0.3125 0.6862 0.061 Uiso 1 1 calc GR . . . .
H30B H 0.5132 0.3939 0.6773 0.061 Uiso 1 1 calc GR . . . .
H30C H 0.4744 0.3114 0.6590 0.061 Uiso 1 1 calc GR . . . .
C31 C 0.5365(3) 0.3701(4) 0.8102(3) 0.0347(15) Uani 1 1 d . . . . .
H31A H 0.5200 0.3637 0.8570 0.052 Uiso 1 1 calc GR . . . .
H31B H 0.5403 0.4267 0.7995 0.052 Uiso 1 1 calc GR . . . .
H31C H 0.5850 0.3449 0.8045 0.052 Uiso 1 1 calc GR . . . .
C32 C 0.5483(3) 0.1672(4) 0.7956(3) 0.0284(14) Uani 1 1 d . . . . .
C33 C 0.5281(3) 0.0788(3) 0.7924(3) 0.0346(15) Uani 1 1 d . . . . .
H33A H 0.4887 0.0675 0.8251 0.052 Uiso 1 1 calc GR . . . .
H33B H 0.5718 0.0468 0.8032 0.052 Uiso 1 1 calc GR . . . .
H33C H 0.5107 0.0656 0.7470 0.052 Uiso 1 1 calc GR . . . .
C34 C 0.5881(3) 0.1828(4) 0.8626(3) 0.0332(15) Uani 1 1 d . . . . .
H34A H 0.5963 0.2399 0.8680 0.050 Uiso 1 1 calc GR . . . .
H34B H 0.6359 0.1552 0.8627 0.050 Uiso 1 1 calc GR . . . .
H34C H 0.5576 0.1632 0.8999 0.050 Uiso 1 1 calc GR . . . .
C35 C 0.6026(3) 0.1834(4) 0.7377(3) 0.0384(16) Uani 1 1 d . . . . .
H35A H 0.5763 0.1800 0.6946 0.058 Uiso 1 1 calc GR . . . .
H35B H 0.6424 0.1440 0.7386 0.058 Uiso 1 1 calc GR . . . .
H35C H 0.6237 0.2366 0.7428 0.058 Uiso 1 1 calc GR . . . .

loop_
_atom_site_aniso_label
_atom_site_aniso_U_11
_atom_site_aniso_U_22
_atom_site_aniso_U_33
_atom_site_aniso_U_23
_atom_site_aniso_U_13
_atom_site_aniso_U_12
Ir1 0.01922(12) 0.01849(12) 0.02184(13) -0.00026(9) -0.00002(9) -0.00130(9)
P10 0.0197(7) 0.0223(8) 0.0252(8) 0.0004(6) 0.0017(6) 0.0002(6)
P11 0.0234(7) 0.0208(8) 0.0225(8) 0.0028(6) 0.0004(6) -0.0008(6)
F5 0.039(2) 0.028(2) 0.054(3) -0.0052(19) -0.0019(19) 0.0057(18)
F9 0.039(2) 0.028(2) 0.054(3) -0.0052(19) -0.0019(19) 0.0057(18)
O3 0.031(2) 0.042(3) 0.056(3) 0.012(2) -0.008(2) 0.003(2)
C2 0.033(3) 0.023(3) 0.035(4) 0.002(3) -0.002(3) -0.006(3)
C4 0.029(3) 0.019(3) 0.022(3) -0.002(2) 0.004(2) -0.011(2)
C5 0.030(3) 0.025(3) 0.037(4) 0.000(3) 0.009(3) -0.004(3)
C6 0.051(4) 0.030(4) 0.042(4) -0.009(3) 0.015(3) -0.009(3)
C7 0.050(4) 0.040(4) 0.034(4) -0.014(3) 0.013(3) -0.014(4)
C8 0.036(4) 0.050(4) 0.021(3) -0.004(3) 0.001(3) -0.013(3)
C9 0.032(3) 0.029(3) 0.029(4) -0.002(3) 0.007(3) -0.006(3)
C12 0.028(3) 0.020(3) 0.020(3) -0.002(2) -0.001(2) -0.001(3)
C13 0.027(3) 0.027(3) 0.025(3) 0.003(3) -0.008(2) 0.003(3)
C14 0.036(4) 0.037(4) 0.037(4) 0.005(3) -0.014(3) -0.007(3)
C15 0.046(4) 0.042(4) 0.035(4) -0.009(3) -0.015(3) -0.006(3)
C16 0.043(4) 0.044(4) 0.018(3) -0.005(3) -0.005(3) -0.004(3)
C17 0.033(4) 0.032(4) 0.025(3) 0.005(3) -0.006(2) -0.002(3)
C18 0.021(3) 0.029(3) 0.030(3) 0.005(3) -0.006(2) -0.002(3)
C19 0.029(3) 0.037(4) 0.021(3) 0.004(3) -0.001(2) -0.002(3)
C20 0.034(3) 0.024(3) 0.032(4) -0.001(3) 0.006(3) 0.000(3)
C21 0.032(4) 0.031(4) 0.055(5) 0.002(3) 0.016(3) 0.007(3)
C22 0.042(4) 0.046(4) 0.041(4) -0.013(3) 0.015(3) -0.006(3)
C23 0.029(3) 0.032(4) 0.039(4) 0.003(3) 0.016(3) 0.003(3)
C24 0.026(3) 0.027(3) 0.025(3) 0.001(3) -0.002(2) -0.001(3)
C25 0.027(3) 0.023(3) 0.034(3) -0.001(3) -0.004(3) 0.000(3)
C26 0.032(3) 0.032(4) 0.030(4) 0.008(3) -0.005(3) -0.002(3)
C27 0.034(3) 0.033(4) 0.034(4) 0.000(3) -0.005(3) -0.005(3)
C28 0.032(3) 0.031(4) 0.033(4) 0.009(3) 0.007(3) -0.003(3)
C29 0.031(3) 0.034(4) 0.061(5) 0.020(4) 0.004(3) 0.010(3)
C30 0.037(4) 0.048(4) 0.036(4) 0.021(3) 0.007(3) -0.001(3)
C31 0.037(4) 0.024(3) 0.043(4) 0.001(3) -0.001(3) -0.006(3)
C32 0.025(3) 0.029(3) 0.031(4) 0.000(3) 0.002(3) 0.005(3)
C33 0.039(4) 0.024(3) 0.041(4) -0.004(3) 0.004(3) 0.007(3)
C34 0.027(3) 0.041(4) 0.032(4) 0.001(3) -0.003(3) 0.005(3)
C35 0.036(4) 0.043(4) 0.037(4) 0.005(3) 0.008(3) 0.005(3)

loop_
_atom_type_symbol
_atom_type_description
_atom_type_scat_dispersion_real
_atom_type_scat_dispersion_imag
_atom_type_scat_source
C C 0.0033 0.0016 'International Tables Vol C Tables 4.2.6.8 and 6.1.1.4'
H H 0.0000 0.0000 'International Tables Vol C Tables 4.2.6.8 and 6.1.1.4'
F F 0.0171 0.0103 'International Tables Vol C Tables 4.2.6.8 and 6.1.1.4'
Ir Ir -1.4442 7.9887 'International Tables Vol C Tables 4.2.6.8 and 6.1.1.4'
O O 0.0106 0.0060 'International Tables Vol C Tables 4.2.6.8 and 6.1.1.4'
P P 0.1023 0.0942 'International Tables Vol C Tables 4.2.6.8 and 6.1.1.4'

loop_
_geom_angle_atom_site_label_1
_geom_angle_atom_site_label_2
_geom_angle_atom_site_label_3
_geom_angle
P10 Ir1 P11 155.84(5)
C2 Ir1 P10 96.73(18)
C2 Ir1 P11 98.02(18)
C2 Ir1 C4 97.8(2)
C2 Ir1 C12 83.8(2)
C4 Ir1 P10 98.15(14)
C4 Ir1 P11 98.66(14)
C12 Ir1 P10 80.99(15)
C12 Ir1 P11 81.70(15)
C12 Ir1 C4 178.2(2)
C18 P10 Ir1 101.49(19)
C18 P10 C20 104.9(3)
C18 P10 C24 102.5(3)
C20 P10 Ir1 119.5(2)
C24 P10 Ir1 116.08(18)
C24 P10 C20 109.8(3)
C19 P11 Ir1 102.27(19)
C19 P11 C28 104.2(3)
C19 P11 C32 103.3(3)
C28 P11 Ir1 120.1(2)
C28 P11 C32 109.9(3)
C32 P11 Ir1 114.63(19)
O3 C2 Ir1 172.2(6)
C5 C4 Ir1 125.2(4)
C5 C4 C9 111.0(5)
C9 C4 Ir1 123.8(4)
F5 C5 C4 118.5(5)
C6 C5 F5 114.3(6)
C6 C5 C4 127.2(6)
C5 C6 C7 118.3(6)
C8 C7 C6 119.3(6)
C7 C8 C9 120.2(6)
F9 C9 C4 128(3)
C8 C9 F9 108(3)
C8 C9 C4 124.1(6)
C13 C12 Ir1 121.4(4)
C13 C12 C17 117.2(5)
C17 C12 Ir1 121.3(4)
C12 C13 C18 118.0(5)
C14 C13 C12 121.5(6)
C14 C13 C18 120.5(5)
C15 C14 C13 120.4(6)
C14 C15 C16 119.6(6)
C17 C16 C15 119.8(6)
C12 C17 C19 118.6(5)
C16 C17 C12 121.0(6)
C16 C17 C19 120.2(5)
C13 C18 P10 109.0(4)
C17 C19 P11 110.1(4)
C21 C20 P10 107.1(4)
C22 C20 P10 111.6(4)
C22 C20 C21 108.0(5)
C22 C20 C23 109.6(5)
C23 C20 P10 113.0(4)
C23 C20 C21 107.2(5)
C25 C24 P10 108.1(4)
C25 C24 C26 106.7(5)
C26 C24 P10 113.4(4)
C27 C24 P10 111.1(4)
C27 C24 C25 108.5(5)
C27 C24 C26 108.7(5)
C29 C28 P11 106.4(4)
C29 C28 C30 107.4(5)
C29 C28 C31 108.9(5)
C30 C28 P11 114.2(5)
C31 C28 P11 110.9(4)
C31 C28 C30 108.8(5)
C33 C32 P11 107.9(4)
C34 C32 P11 110.9(4)
C34 C32 C33 108.3(5)
C34 C32 C35 108.6(5)
C35 C32 P11 113.9(4)
C35 C32 C33 107.1(5)

loop_
_geom_bond_atom_site_label_1
_geom_bond_atom_site_label_2
_geom_bond_distance
Ir1 P10 2.3394(15)
Ir1 P11 2.3474(15)
Ir1 C2 1.931(6)
Ir1 C4 2.159(5)
Ir1 C12 2.115(5)
P10 C18 1.838(5)
P10 C20 1.886(6)
P10 C24 1.885(6)
P11 C19 1.836(6)
P11 C28 1.884(6)
P11 C32 1.892(6)
F5 C5 1.392(7)
F9 C9 1.391(12)
O3 C2 1.140(7)
C4 C5 1.393(8)
C4 C9 1.409(8)
C5 C6 1.371(8)
C6 C7 1.376(9)
C7 C8 1.364(9)
C8 C9 1.390(8)
C12 C13 1.397(7)
C12 C17 1.405(8)
C13 C14 1.383(8)
C13 C18 1.518(8)
C14 C15 1.372(9)
C15 C16 1.395(8)
C16 C17 1.390(8)
C17 C19 1.519(8)
C20 C21 1.552(8)
C20 C22 1.521(8)
C20 C23 1.545(7)
C24 C25 1.540(8)
C24 C26 1.542(7)
C24 C27 1.539(7)
C28 C29 1.532(8)
C28 C30 1.544(8)
C28 C31 1.535(8)
C32 C33 1.537(8)
C32 C34 1.535(8)
C32 C35 1.536(8)
